data_4122652
loop_
_publ_author_name
'Xiao, Wenchang'
'Hu, Chunhua'
'Ward, Michael D.'

_publ_section_title
;
 Guest Exchange through Single Crystal-Single Crystal Transformations in a
 Flexible Hydrogen-Bonded Framework.
;
_journal_issue 40
_journal_name_full 'Journal of the American Chemical Society'
_journal_page_first 14200
_journal_paper_doi 10.1021/ja507689m
_journal_volume 136
_journal_year 2014
_chemical_formula_moiety 'C30 H18 O12 S4, 3(C7 H8), C4 H8 O2, 4(C H6 N3)'
_chemical_formula_sum 'C59 H74 N12 O14 S4'
_chemical_formula_weight 651.77
_chemical_name_systematic
; 
 ? 
;
_space_group_IT_number 4
_symmetry_cell_setting monoclinic
_symmetry_space_group_name_Hall 'P 2yb'
_symmetry_space_group_name_H-M 'P 1 21 1'
_atom_sites_solution_hydrogens geom
_atom_sites_solution_primary direct
_atom_sites_solution_secondary difmap
_audit_creation_method SHELXL-97
_cell_angle_alpha 90.00
_cell_angle_beta 100.518(3)
_cell_angle_gamma 90.00
_cell_formula_units_Z 2
_cell_length_a 6.1781(11)
_cell_length_b 35.439(6)
_cell_length_c 15.264(3)
_cell_measurement_reflns_used 9991
_cell_measurement_temperature 100(2)
_cell_measurement_theta_max 25.50
_cell_measurement_theta_min 2.30
_cell_volume 3285.8(10)
_computing_cell_refinement 'Bruker SAINT'
_computing_data_collection 'Bruker APEX2'
_computing_data_reduction 'Bruker SAINT'
_computing_molecular_graphics 'Bruker SHELXTL'
_computing_publication_material 'Bruker SHELXTL'
_computing_structure_refinement 'SHELXL-2013 (Sheldrick 2013)'
_computing_structure_solution 'SHELXS-97 (Sheldrick 2008)'
_diffrn_ambient_temperature 100(2)
_diffrn_measured_fraction_theta_full 0.982
_diffrn_measured_fraction_theta_max 0.982
_diffrn_measurement_device_type 'Bruker APEX-II CCD'
_diffrn_measurement_method '\w scans'
_diffrn_radiation_monochromator graphite
_diffrn_radiation_source 'fine-focus sealed tube'
_diffrn_radiation_type MoK\a
_diffrn_radiation_wavelength 0.71073
_diffrn_reflns_av_R_equivalents 0.0327
_diffrn_reflns_av_sigmaI/netI 0.1220
_diffrn_reflns_limit_h_max 6
_diffrn_reflns_limit_h_min -7
_diffrn_reflns_limit_k_max 42
_diffrn_reflns_limit_k_min -42
_diffrn_reflns_limit_l_max 18
_diffrn_reflns_limit_l_min -17
_diffrn_reflns_number 26710
_diffrn_reflns_theta_full 25.20
_diffrn_reflns_theta_max 25.20
_diffrn_reflns_theta_min 1.15
_exptl_absorpt_coefficient_mu 0.216
_exptl_absorpt_correction_T_max 0.9622
_exptl_absorpt_correction_T_min 0.9036
_exptl_absorpt_correction_type multi-scan
_exptl_absorpt_process_details SADABS
_exptl_crystal_colour white
_exptl_crystal_density_diffrn 1.317
_exptl_crystal_density_method 'not measured'
_exptl_crystal_description block
_exptl_crystal_F_000 1376
_exptl_crystal_size_max 0.48
_exptl_crystal_size_mid 0.30
_exptl_crystal_size_min 0.18
_refine_diff_density_max 0.530
_refine_diff_density_min -0.478
_refine_diff_density_rms 0.088
_refine_ls_abs_structure_details 'Flack H D (1983), Acta Cryst. A39, 876-881'
_refine_ls_abs_structure_Flack 0.49(16)
_refine_ls_extinction_method none
_refine_ls_goodness_of_fit_ref 1.135
_refine_ls_hydrogen_treatment constr
_refine_ls_matrix_type full
_refine_ls_number_parameters 355
_refine_ls_number_reflns 10452
_refine_ls_number_restraints 73
_refine_ls_restrained_S_all 1.213
_refine_ls_R_factor_all 0.1243
_refine_ls_R_factor_gt 0.0940
_refine_ls_shift/su_max 0.000
_refine_ls_shift/su_mean 0.000
_refine_ls_structure_factor_coef Fsqd
_refine_ls_weighting_details 'calc w=1/[\s^2^(Fo^2^)+(0.0865P)^2^+4.8134P] where P=(Fo^2^+2Fc^2^)/3'
_refine_ls_weighting_scheme calc
_refine_ls_wR_factor_gt 0.2297
_refine_ls_wR_factor_ref 0.2395
_reflns_number_gt 6869
_reflns_number_total 10452
_reflns_threshold_expression >2sigma(I)
_cod_data_source_file ja507689m_si_006.cif
_cod_data_source_block 14mdw09x
_cod_depositor_comments
;
The following automatic conversions were performed:

'_symmetry_cell_setting' value 'Monoclinic' changed to 'monoclinic'
according to
/home/saulius/struct/COD-crude-data--automatic-downloads/rss-feeds/ACS/lib/dictionaries/cif_core.dic
dictionary named 'cif_core.dic' version 2.4.2 from 2011-04-26.

Automatic conversion script
Id: cif_fix_values 2281 2013-09-26 08:29:07Z andrius 

 Adding full bibliography for 4122652--4122656.cif.
;
_cod_original_cell_volume 3286.0(10)
_cod_original_sg_symbol_H-M 'P 21'
_cod_database_code 4122652

loop_
_symmetry_equiv_pos_as_xyz
'x, y, z'
'-x, y+1/2, -z'

loop_
_atom_site_label
_atom_site_type_symbol
_atom_site_fract_x
_atom_site_fract_y
_atom_site_fract_z
_atom_site_U_iso_or_equiv
_atom_site_adp_type
_atom_site_occupancy
_atom_site_symmetry_multiplicity
_atom_site_calc_flag
_atom_site_refinement_flags
_atom_site_disorder_assembly
_atom_site_disorder_group
S1 S 0.5833(3) 0.20330(7) -0.32335(17) 0.0390(6) Uani 1 1 d U . .
S2 S 1.3052(3) 0.20122(7) 0.19966(17) 0.0362(6) Uani 1 1 d U . .
S3 S 0.4390(3) 0.50033(7) 0.35226(16) 0.0350(6) Uani 1 1 d . . .
S4 S -0.2778(3) 0.49874(7) -0.16446(16) 0.0336(6) Uani 1 1 d . . .
O1 O 0.805(3) 0.2041(7) -0.3389(13) 0.0258(18) Uani 0.57(2) 1 d PU A 1
O2 O 0.424(2) 0.2110(4) -0.4008(10) 0.0258(18) Uani 0.57(2) 1 d P A 1
O3 O 0.5278(19) 0.1660(4) -0.2724(11) 0.0258(18) Uani 0.57(2) 1 d P A 1
O1' O 0.830(4) 0.1998(10) -0.3237(17) 0.0258(18) Uani 0.43(2) 1 d P A 2
O2' O 0.449(3) 0.2248(6) -0.4113(13) 0.0258(18) Uani 0.43(2) 1 d P A 2
O3' O 0.494(3) 0.1711(5) -0.3113(15) 0.0258(18) Uani 0.43(2) 1 d P A 2
O4 O 1.5241(10) 0.2039(2) 0.1834(5) 0.0498(10) Uani 1 1 d . . .
O5 O 1.2971(10) 0.21118(19) 0.2930(5) 0.0498(10) Uani 1 1 d U . .
O6 O 1.1985(10) 0.16592(19) 0.1770(5) 0.0498(10) Uani 1 1 d U . .
O7 O 0.2078(8) 0.50166(18) 0.3633(4) 0.0351(15) Uani 1 1 d . . .
O8 O 0.5817(10) 0.4898(2) 0.4319(5) 0.059(2) Uani 1 1 d . . .
O9 O 0.5081(10) 0.53528(18) 0.3140(5) 0.0459(18) Uani 1 1 d . . .
O10 O -0.5010(8) 0.49568(18) -0.1509(4) 0.0413(10) Uani 1 1 d . . .
O11 O -0.2572(9) 0.49085(18) -0.2570(4) 0.0413(10) Uani 1 1 d . . .
O12 O -0.1782(9) 0.53516(18) -0.1354(4) 0.0413(10) Uani 1 1 d . . .
C1 C 0.5695(8) 0.23717(13) -0.2402(3) 0.0264(8) Uani 1 1 d G A .
C2 C 0.7447(6) 0.26136(15) -0.2105(3) 0.0264(8) Uani 1 1 d G . .
H2 H 0.8765 0.2593 -0.2338 0.032 Uiso 1 1 calc R A .
C3 C 0.7269(7) 0.28856(14) -0.1466(4) 0.0264(8) Uani 1 1 d G A .
H3 H 0.8466 0.3051 -0.1263 0.032 Uiso 1 1 calc R . .
C4 C 0.5339(8) 0.29157(14) -0.1124(3) 0.0264(8) Uani 1 1 d G . .
C5 C 0.3588(6) 0.26739(15) -0.1421(3) 0.0264(8) Uani 1 1 d G A .
H5 H 0.2269 0.2694 -0.1187 0.032 Uiso 1 1 calc R . .
C6 C 0.3766(7) 0.24019(13) -0.2060(4) 0.0264(8) Uani 1 1 d G . .
H6 H 0.2569 0.2237 -0.2263 0.032 Uiso 1 1 calc R A .
C7 C 1.1394(7) 0.23607(12) 0.1372(4) 0.0285(9) Uani 1 1 d G . .
C8 C 0.9259(8) 0.22661(11) 0.0971(4) 0.0285(9) Uani 1 1 d G . .
H8 H 0.8797 0.2010 0.0951 0.034 Uiso 1 1 calc R . .
C9 C 0.7800(6) 0.25461(14) 0.0600(4) 0.0285(9) Uani 1 1 d G . .
H9 H 0.6341 0.2481 0.0326 0.034 Uiso 1 1 calc R . .
C10 C 0.8476(7) 0.29207(12) 0.0629(4) 0.0285(9) Uani 1 1 d G A .
C11 C 1.0611(8) 0.30153(10) 0.1030(4) 0.0285(9) Uani 1 1 d G . .
H11 H 1.1073 0.3271 0.1050 0.034 Uiso 1 1 calc R . .
C12 C 1.2070(6) 0.27353(13) 0.1402(4) 0.0285(9) Uani 1 1 d G . .
H12 H 1.3529 0.2800 0.1676 0.034 Uiso 1 1 calc R . .
C13 C 0.4596(9) 0.46380(14) 0.2765(4) 0.0314(9) Uani 1 1 d G . .
C14 C 0.2826(7) 0.43969(16) 0.2494(4) 0.0314(9) Uani 1 1 d G . .
H14 H 0.1535 0.4420 0.2745 0.038 Uiso 1 1 calc R . .
C15 C 0.2946(7) 0.41222(14) 0.1854(4) 0.0314(9) Uani 1 1 d G . .
H15 H 0.1736 0.3957 0.1669 0.038 Uiso 1 1 calc R . .
C16 C 0.4836(8) 0.40886(14) 0.1486(3) 0.0314(9) Uani 1 1 d G A .
C17 C 0.6606(7) 0.43297(16) 0.1758(4) 0.0314(9) Uani 1 1 d G . .
H17 H 0.7897 0.4307 0.1506 0.038 Uiso 1 1 calc R . .
C18 C 0.6486(7) 0.46044(14) 0.2397(4) 0.0314(9) Uani 1 1 d G . .
H18 H 0.7696 0.4769 0.2582 0.038 Uiso 1 1 calc R . .
C19 C -0.1153(7) 0.46436(12) -0.0993(4) 0.0266(8) Uani 1 1 d G . .
C20 C -0.1858(6) 0.42706(13) -0.1020(4) 0.0266(8) Uani 1 1 d G . .
H20 H -0.3334 0.4210 -0.1279 0.032 Uiso 1 1 calc R . .
C21 C -0.0405(8) 0.39868(11) -0.0667(4) 0.0266(8) Uani 1 1 d G . .
H21 H -0.0887 0.3732 -0.0685 0.032 Uiso 1 1 calc R . .
C22 C 0.1754(7) 0.40759(12) -0.0287(4) 0.0266(8) Uani 1 1 d G . .
C23 C 0.2459(6) 0.44488(14) -0.0261(4) 0.0266(8) Uani 1 1 d G . .
H23 H 0.3935 0.4510 -0.0001 0.032 Uiso 1 1 calc R . .
C24 C 0.1006(8) 0.47327(11) -0.0614(4) 0.0266(8) Uani 1 1 d G . .
H24 H 0.1488 0.4988 -0.0596 0.032 Uiso 1 1 calc R . .
C25 C 0.5222(8) 0.32057(13) -0.0406(3) 0.0226(7) Uani 1 1 d G A .
C26 C 0.6754(7) 0.32278(13) 0.0382(3) 0.0226(7) Uani 1 1 d G . .
C27 C 0.6636(7) 0.35201(14) 0.0979(3) 0.0226(7) Uani 1 1 d G A .
H27 H 0.7683 0.3535 0.1517 0.027 Uiso 1 1 calc R . .
C28 C 0.4987(8) 0.37903(13) 0.0788(3) 0.0226(7) Uani 1 1 d G . .
C29 C 0.3455(7) 0.37682(13) 0.0000(3) 0.0226(7) Uani 1 1 d G A .
C30 C 0.3572(7) 0.34759(14) -0.0597(3) 0.0226(7) Uani 1 1 d G . .
H30 H 0.2525 0.3461 -0.1135 0.027 Uiso 1 1 calc R A .
C31 C 0.1970(17) 0.4917(4) 0.6006(7) 0.0657(16) Uani 1 1 d . . .
N1 N 0.0431(12) 0.4943(3) 0.5319(6) 0.0657(16) Uani 1 1 d . . .
H1A H 0.0753 0.4936 0.4781 0.079 Uiso 1 1 calc R . .
H1B H -0.0946 0.4968 0.5387 0.079 Uiso 1 1 calc R . .
N2 N 0.3991(13) 0.4880(3) 0.5910(6) 0.0657(16) Uani 1 1 d . . .
H2A H 0.4318 0.4873 0.5373 0.079 Uiso 1 1 calc R . .
H2B H 0.5042 0.4862 0.6382 0.079 Uiso 1 1 calc R . .
N3 N 0.1544(13) 0.4961(3) 0.6819(5) 0.0657(16) Uani 1 1 d . . .
H3A H 0.0192 0.5009 0.6894 0.079 Uiso 1 1 calc R . .
H3B H 0.2613 0.4942 0.7285 0.079 Uiso 1 1 calc R . .
C32 C 0.8207(18) 0.2123(4) 0.4300(7) 0.0697(16) Uani 1 1 d . . .
N4 N 0.6312(14) 0.2180(3) 0.4390(6) 0.0697(16) Uani 1 1 d . . .
H4A H 0.5264 0.2201 0.3918 0.084 Uiso 1 1 calc R . .
H4B H 0.5994 0.2199 0.4927 0.084 Uiso 1 1 calc R . .
N5 N 0.8757(14) 0.2091(3) 0.3469(6) 0.0697(16) Uani 1 1 d . . .
H5A H 0.7733 0.2112 0.2988 0.084 Uiso 1 1 calc R . .
H5B H 1.0134 0.2051 0.3418 0.084 Uiso 1 1 calc R . .
N6 N 0.9886(13) 0.2096(3) 0.5035(6) 0.0697(16) Uani 1 1 d . . .
H6A H 0.9593 0.2120 0.5575 0.084 Uiso 1 1 calc R . .
H6B H 1.1247 0.2055 0.4961 0.084 Uiso 1 1 calc R . .
C33 C 0.0293(13) 0.6012(4) 0.3066(8) 0.0520(12) Uani 1 1 d U . .
N7 N 0.2402(10) 0.6005(3) 0.3036(6) 0.0520(12) Uani 1 1 d . . .
H7A H 0.3113 0.6218 0.2991 0.062 Uiso 1 1 calc R . .
H7B H 0.3106 0.5789 0.3062 0.062 Uiso 1 1 calc R . .
N8 N -0.0714(13) 0.6330(2) 0.3028(6) 0.0520(12) Uani 1 1 d . . .
H8A H 0.0010 0.6541 0.2982 0.062 Uiso 1 1 calc R . .
H8B H -0.2128 0.6338 0.3047 0.062 Uiso 1 1 calc R . .
N9 N -0.0712(13) 0.5683(2) 0.3144(6) 0.0520(12) Uani 1 1 d . . .
H9A H -0.2122 0.5679 0.3171 0.062 Uiso 1 1 calc R . .
H9B H 0.0036 0.5471 0.3168 0.062 Uiso 1 1 calc R . .
C34 C 0.3450(13) 0.5996(3) 0.8487(7) 0.0473(11) Uani 1 1 d U . .
N10 N 0.2390(13) 0.6327(2) 0.8378(6) 0.0473(11) Uani 1 1 d . . .
H10A H 0.0951 0.6335 0.8338 0.057 Uiso 1 1 calc R . .
H10B H 0.3132 0.6537 0.8347 0.057 Uiso 1 1 calc R . .
N11 N 0.2456(13) 0.5678(2) 0.8538(6) 0.0473(11) Uani 1 1 d . . .
H11A H 0.3223 0.5469 0.8646 0.057 Uiso 1 1 calc R . .
H11B H 0.1010 0.5671 0.8464 0.057 Uiso 1 1 calc R . .
N12 N 0.5610(10) 0.6018(3) 0.8593(5) 0.0473(11) Uani 1 1 d . . .
H12A H 0.6418 0.5813 0.8702 0.057 Uiso 1 1 calc R . .
H12B H 0.6246 0.6238 0.8555 0.057 Uiso 1 1 calc R . .
C1T C 0.7334(14) 0.58157(17) 0.0825(6) 0.0794(16) Uani 1 1 d G . .
C2T C 0.5716(11) 0.6074(2) 0.0942(6) 0.0794(16) Uani 1 1 d G . .
H2T H 0.4377 0.5988 0.1095 0.095 Uiso 1 1 calc R . .
C3T C 0.6058(12) 0.6457(2) 0.0834(6) 0.0794(16) Uani 1 1 d G . .
H3T H 0.4953 0.6634 0.0913 0.095 Uiso 1 1 calc R . .
C4T C 0.8018(13) 0.65827(17) 0.0609(6) 0.0794(16) Uani 1 1 d G . .
H4T H 0.8252 0.6845 0.0535 0.095 Uiso 1 1 calc R . .
C5T C 0.9636(11) 0.6325(2) 0.0493(6) 0.0794(16) Uani 1 1 d G . .
H5T H 1.0976 0.6410 0.0340 0.095 Uiso 1 1 calc R . .
C6T C 0.9294(12) 0.5941(2) 0.0601(6) 0.0794(16) Uani 1 1 d G . .
H6T H 1.0400 0.5765 0.0522 0.095 Uiso 1 1 calc R . .
C7T C 0.681(3) 0.5407(4) 0.0885(10) 0.113(6) Uani 1 1 d . . .
H7D H 0.7474 0.5311 0.1475 0.170 Uiso 1 1 calc R . .
H7E H 0.7389 0.5267 0.0426 0.170 Uiso 1 1 calc R . .
H7F H 0.5205 0.5374 0.0795 0.170 Uiso 1 1 calc R . .
C8T C 0.0596(19) 0.3330(2) 0.6398(6) 0.108(2) Uani 1 1 d GD . .
C9T C -0.0806(13) 0.3629(3) 0.6482(6) 0.108(2) Uani 1 1 d G . .
H9T H -0.2332 0.3609 0.6242 0.130 Uiso 1 1 calc R . .
C10T C 0.0025(17) 0.3957(3) 0.6919(7) 0.108(2) Uani 1 1 d G . .
H10T H -0.0933 0.4161 0.6976 0.130 Uiso 1 1 calc R . .
C11T C 0.2258(18) 0.3985(2) 0.7271(6) 0.108(2) Uani 1 1 d G . .
H11T H 0.2826 0.4209 0.7569 0.130 Uiso 1 1 calc R . .
C12T C 0.3660(13) 0.3686(3) 0.7187(6) 0.108(2) Uani 1 1 d G . .
H12T H 0.5187 0.3706 0.7428 0.130 Uiso 1 1 calc R . .
C13T C 0.2829(17) 0.3358(3) 0.6751(6) 0.108(2) Uani 1 1 d G . .
H13T H 0.3787 0.3154 0.6693 0.130 Uiso 1 1 calc R . .
C14T C -0.034(3) 0.2994(4) 0.5846(11) 0.149(9) Uani 1 1 d D . .
H14A H -0.1614 0.2895 0.6072 0.224 Uiso 1 1 calc R . .
H14B H 0.0787 0.2797 0.5885 0.224 Uiso 1 1 calc R . .
H14C H -0.0796 0.3071 0.5223 0.224 Uiso 1 1 calc R . .
C15T C 0.146(2) 0.3678(4) 0.4217(7) 0.143(3) Uani 1 1 d GDU . .
C16T C -0.076(3) 0.3764(3) 0.3939(8) 0.143(3) Uani 1 1 d G . .
H16T H -0.1311 0.4002 0.4080 0.171 Uiso 1 1 calc R . .
C17T C -0.2161(17) 0.3501(4) 0.3456(8) 0.143(3) Uani 1 1 d G . .
H17T H -0.3675 0.3559 0.3266 0.171 Uiso 1 1 calc R . .
C18T C -0.135(2) 0.3152(4) 0.3250(7) 0.143(3) Uani 1 1 d G . .
H18T H -0.2310 0.2972 0.2920 0.171 Uiso 1 1 calc R . .
C19T C 0.086(2) 0.3067(3) 0.3528(8) 0.143(3) Uani 1 1 d G . .
H19T H 0.1419 0.2829 0.3387 0.171 Uiso 1 1 calc R . .
C20T C 0.2269(17) 0.3330(4) 0.4011(8) 0.143(3) Uani 1 1 d G . .
H20T H 0.3783 0.3271 0.4201 0.171 Uiso 1 1 calc R . .
C21T C 0.309(3) 0.3963(5) 0.4675(12) 0.143(3) Uani 1 1 d D . .
H21A H 0.4441 0.3833 0.4959 0.214 Uiso 1 1 calc R . .
H21B H 0.2459 0.4098 0.5129 0.214 Uiso 1 1 calc R . .
H21C H 0.3446 0.4144 0.4236 0.214 Uiso 1 1 calc R . .
O1D O 0.734(4) 0.6369(6) 0.5477(17) 0.154(4) Uani 0.529(11) 1 d PDU B 1
O2D O 0.724(4) 0.5646(6) 0.5915(18) 0.154(4) Uani 0.529(11) 1 d PD B 1
C1D C 0.583(4) 0.6096(8) 0.504(2) 0.154(4) Uani 0.529(11) 1 d PD B 1
H1D1 H 0.6549 0.5954 0.4617 0.185 Uiso 0.529(11) 1 calc PR B 1
H1D2 H 0.4550 0.6230 0.4695 0.185 Uiso 0.529(11) 1 calc PR B 1
C2D C 0.500(4) 0.5816(8) 0.566(2) 0.154(4) Uani 0.529(11) 1 d PD B 1
H2D1 H 0.4459 0.5937 0.6162 0.185 Uiso 0.529(11) 1 calc PR B 1
H2D2 H 0.3888 0.5638 0.5342 0.185 Uiso 0.529(11) 1 calc PR B 1
C3D C 0.851(4) 0.5908(8) 0.6518(18) 0.154(4) Uani 0.529(11) 1 d PD B 1
H3D1 H 0.9751 0.5779 0.6907 0.185 Uiso 0.529(11) 1 calc PR B 1
H3D2 H 0.7589 0.6035 0.6896 0.185 Uiso 0.529(11) 1 calc PR B 1
C4D C 0.935(4) 0.6190(8) 0.590(2) 0.154(4) Uani 0.529(11) 1 d PD B 1
H4D1 H 1.0383 0.6374 0.6243 0.185 Uiso 0.529(11) 1 calc PR B 1
H4D2 H 1.0090 0.6060 0.5463 0.185 Uiso 0.529(11) 1 calc PR B 1
O1E O 0.713(4) 0.6110(8) 0.4922(16) 0.154(4) Uani 0.471(11) 1 d PD B 2
O2E O 0.789(4) 0.5877(8) 0.6647(16) 0.154(4) Uani 0.471(11) 1 d PD B 2
C1E C 0.610(5) 0.6272(10) 0.561(2) 0.154(4) Uani 0.471(11) 1 d PD B 2
H1E1 H 0.4728 0.6400 0.5327 0.185 Uiso 0.471(11) 1 calc PR B 2
H1E2 H 0.7097 0.6465 0.5934 0.185 Uiso 0.471(11) 1 calc PR B 2
C2E C 0.557(4) 0.5982(12) 0.627(2) 0.154(4) Uani 0.471(11) 1 d PD B 2
H2E1 H 0.4796 0.6095 0.6721 0.185 Uiso 0.471(11) 1 calc PR B 2
H2E2 H 0.4706 0.5767 0.5974 0.185 Uiso 0.471(11) 1 calc PR B 2
C3E C 0.871(5) 0.5677(9) 0.597(2) 0.154(4) Uani 0.471(11) 1 d PD B 2
H3E1 H 0.7580 0.5499 0.5662 0.185 Uiso 0.471(11) 1 calc PR B 2
H3E2 H 1.0035 0.5531 0.6227 0.185 Uiso 0.471(11) 1 calc PR B 2
C4E C 0.927(4) 0.5968(11) 0.531(2) 0.154(4) Uani 0.471(11) 1 d PD B 2
H4E1 H 1.0229 0.6170 0.5613 0.185 Uiso 0.471(11) 1 calc PR B 2
H4E2 H 1.0000 0.5849 0.4850 0.185 Uiso 0.471(11) 1 calc PR B 2

loop_
_atom_site_aniso_label
_atom_site_aniso_U_11
_atom_site_aniso_U_22
_atom_site_aniso_U_33
_atom_site_aniso_U_23
_atom_site_aniso_U_13
_atom_site_aniso_U_12
S1 0.0223(11) 0.0376(14) 0.0575(17) -0.0209(13) 0.0084(11) -0.0046(11)
S2 0.0230(11) 0.0272(13) 0.0596(17) 0.0071(12) 0.0106(10) 0.0079(11)
S3 0.0171(11) 0.0475(16) 0.0380(14) -0.0173(13) -0.0012(9) 0.0017(12)
S4 0.0200(11) 0.0333(14) 0.0488(16) 0.0169(12) 0.0092(10) 0.0038(11)
O1 0.020(3) 0.025(4) 0.029(4) -0.002(4) -0.005(2) -0.005(3)
O2 0.020(3) 0.025(4) 0.029(4) -0.002(4) -0.005(2) -0.005(3)
O3 0.020(3) 0.025(4) 0.029(4) -0.002(4) -0.005(2) -0.005(3)
O1' 0.020(3) 0.025(4) 0.029(4) -0.002(4) -0.005(2) -0.005(3)
O2' 0.020(3) 0.025(4) 0.029(4) -0.002(4) -0.005(2) -0.005(3)
O3' 0.020(3) 0.025(4) 0.029(4) -0.002(4) -0.005(2) -0.005(3)
O4 0.033(2) 0.047(3) 0.069(3) 0.019(2) 0.0066(18) 0.0083(19)
O5 0.033(2) 0.047(3) 0.069(3) 0.019(2) 0.0066(18) 0.0083(19)
O6 0.033(2) 0.047(3) 0.069(3) 0.019(2) 0.0066(18) 0.0083(19)
O7 0.012(3) 0.043(4) 0.050(4) -0.019(3) 0.006(2) 0.005(3)
O8 0.040(4) 0.079(6) 0.057(5) -0.036(4) 0.007(3) 0.001(4)
O9 0.024(3) 0.030(4) 0.090(6) -0.019(4) 0.027(3) -0.008(3)
O10 0.0166(17) 0.045(2) 0.065(3) 0.018(2) 0.0136(16) 0.0050(17)
O11 0.0166(17) 0.045(2) 0.065(3) 0.018(2) 0.0136(16) 0.0050(17)
O12 0.0166(17) 0.045(2) 0.065(3) 0.018(2) 0.0136(16) 0.0050(17)
C1 0.0177(17) 0.029(2) 0.033(2) -0.0042(16) 0.0058(15) -0.0003(15)
C2 0.0177(17) 0.029(2) 0.033(2) -0.0042(16) 0.0058(15) -0.0003(15)
C3 0.0177(17) 0.029(2) 0.033(2) -0.0042(16) 0.0058(15) -0.0003(15)
C4 0.0177(17) 0.029(2) 0.033(2) -0.0042(16) 0.0058(15) -0.0003(15)
C5 0.0177(17) 0.029(2) 0.033(2) -0.0042(16) 0.0058(15) -0.0003(15)
C6 0.0177(17) 0.029(2) 0.033(2) -0.0042(16) 0.0058(15) -0.0003(15)
C7 0.0183(18) 0.0212(19) 0.046(3) 0.0007(17) 0.0063(16) 0.0009(14)
C8 0.0183(18) 0.0212(19) 0.046(3) 0.0007(17) 0.0063(16) 0.0009(14)
C9 0.0183(18) 0.0212(19) 0.046(3) 0.0007(17) 0.0063(16) 0.0009(14)
C10 0.0183(18) 0.0212(19) 0.046(3) 0.0007(17) 0.0063(16) 0.0009(14)
C11 0.0183(18) 0.0212(19) 0.046(3) 0.0007(17) 0.0063(16) 0.0009(14)
C12 0.0183(18) 0.0212(19) 0.046(3) 0.0007(17) 0.0063(16) 0.0009(14)
C13 0.0225(18) 0.028(2) 0.043(3) -0.0028(17) 0.0034(16) 0.0002(16)
C14 0.0225(18) 0.028(2) 0.043(3) -0.0028(17) 0.0034(16) 0.0002(16)
C15 0.0225(18) 0.028(2) 0.043(3) -0.0028(17) 0.0034(16) 0.0002(16)
C16 0.0225(18) 0.028(2) 0.043(3) -0.0028(17) 0.0034(16) 0.0002(16)
C17 0.0225(18) 0.028(2) 0.043(3) -0.0028(17) 0.0034(16) 0.0002(16)
C18 0.0225(18) 0.028(2) 0.043(3) -0.0028(17) 0.0034(16) 0.0002(16)
C19 0.0199(18) 0.026(2) 0.035(2) 0.0011(17) 0.0076(15) -0.0006(15)
C20 0.0199(18) 0.026(2) 0.035(2) 0.0011(17) 0.0076(15) -0.0006(15)
C21 0.0199(18) 0.026(2) 0.035(2) 0.0011(17) 0.0076(15) -0.0006(15)
C22 0.0199(18) 0.026(2) 0.035(2) 0.0011(17) 0.0076(15) -0.0006(15)
C23 0.0199(18) 0.026(2) 0.035(2) 0.0011(17) 0.0076(15) -0.0006(15)
C24 0.0199(18) 0.026(2) 0.035(2) 0.0011(17) 0.0076(15) -0.0006(15)
C25 0.0176(13) 0.0179(14) 0.0343(18) 0.0031(14) 0.0100(12) -0.0021(12)
C26 0.0176(13) 0.0179(14) 0.0343(18) 0.0031(14) 0.0100(12) -0.0021(12)
C27 0.0176(13) 0.0179(14) 0.0343(18) 0.0031(14) 0.0100(12) -0.0021(12)
C28 0.0176(13) 0.0179(14) 0.0343(18) 0.0031(14) 0.0100(12) -0.0021(12)
C29 0.0176(13) 0.0179(14) 0.0343(18) 0.0031(14) 0.0100(12) -0.0021(12)
C30 0.0176(13) 0.0179(14) 0.0343(18) 0.0031(14) 0.0100(12) -0.0021(12)
C31 0.033(2) 0.120(5) 0.044(3) 0.010(3) 0.006(2) 0.006(3)
N1 0.033(2) 0.120(5) 0.044(3) 0.010(3) 0.006(2) 0.006(3)
N2 0.033(2) 0.120(5) 0.044(3) 0.010(3) 0.006(2) 0.006(3)
N3 0.033(2) 0.120(5) 0.044(3) 0.010(3) 0.006(2) 0.006(3)
C32 0.044(3) 0.121(5) 0.040(3) 0.004(3) -0.004(2) -0.005(3)
N4 0.044(3) 0.121(5) 0.040(3) 0.004(3) -0.004(2) -0.005(3)
N5 0.044(3) 0.121(5) 0.040(3) 0.004(3) -0.004(2) -0.005(3)
N6 0.044(3) 0.121(5) 0.040(3) 0.004(3) -0.004(2) -0.005(3)
C33 0.0324(18) 0.040(2) 0.086(3) 0.002(2) 0.018(2) 0.000(2)
N7 0.0324(18) 0.040(2) 0.086(3) 0.002(2) 0.018(2) 0.000(2)
N8 0.0324(18) 0.040(2) 0.086(3) 0.002(2) 0.018(2) 0.000(2)
N9 0.0324(18) 0.040(2) 0.086(3) 0.002(2) 0.018(2) 0.000(2)
C34 0.0285(17) 0.0298(19) 0.085(3) 0.007(2) 0.0128(19) 0.005(2)
N10 0.0285(17) 0.0298(19) 0.085(3) 0.007(2) 0.0128(19) 0.005(2)
N11 0.0285(17) 0.0298(19) 0.085(3) 0.007(2) 0.0128(19) 0.005(2)
N12 0.0285(17) 0.0298(19) 0.085(3) 0.007(2) 0.0128(19) 0.005(2)
C1T 0.078(4) 0.081(4) 0.083(4) 0.008(3) 0.023(3) 0.000(3)
C2T 0.078(4) 0.081(4) 0.083(4) 0.008(3) 0.023(3) 0.000(3)
C3T 0.078(4) 0.081(4) 0.083(4) 0.008(3) 0.023(3) 0.000(3)
C4T 0.078(4) 0.081(4) 0.083(4) 0.008(3) 0.023(3) 0.000(3)
C5T 0.078(4) 0.081(4) 0.083(4) 0.008(3) 0.023(3) 0.000(3)
C6T 0.078(4) 0.081(4) 0.083(4) 0.008(3) 0.023(3) 0.000(3)
C7T 0.188(17) 0.072(10) 0.085(11) -0.005(8) 0.041(11) -0.045(10)
C8T 0.147(6) 0.114(6) 0.072(5) 0.017(4) 0.043(4) 0.032(5)
C9T 0.147(6) 0.114(6) 0.072(5) 0.017(4) 0.043(4) 0.032(5)
C10T 0.147(6) 0.114(6) 0.072(5) 0.017(4) 0.043(4) 0.032(5)
C11T 0.147(6) 0.114(6) 0.072(5) 0.017(4) 0.043(4) 0.032(5)
C12T 0.147(6) 0.114(6) 0.072(5) 0.017(4) 0.043(4) 0.032(5)
C13T 0.147(6) 0.114(6) 0.072(5) 0.017(4) 0.043(4) 0.032(5)
C14T 0.26(2) 0.069(11) 0.152(18) -0.022(11) 0.126(17) -0.069(13)
C15T 0.169(5) 0.145(5) 0.121(4) 0.031(4) 0.046(4) -0.005(4)
C16T 0.169(5) 0.145(5) 0.121(4) 0.031(4) 0.046(4) -0.005(4)
C17T 0.169(5) 0.145(5) 0.121(4) 0.031(4) 0.046(4) -0.005(4)
C18T 0.169(5) 0.145(5) 0.121(4) 0.031(4) 0.046(4) -0.005(4)
C19T 0.169(5) 0.145(5) 0.121(4) 0.031(4) 0.046(4) -0.005(4)
C20T 0.169(5) 0.145(5) 0.121(4) 0.031(4) 0.046(4) -0.005(4)
C21T 0.169(5) 0.145(5) 0.121(4) 0.031(4) 0.046(4) -0.005(4)
O1D 0.162(6) 0.147(5) 0.150(6) 0.000(4) 0.019(5) 0.011(4)
O2D 0.162(6) 0.147(5) 0.150(6) 0.000(4) 0.019(5) 0.011(4)
C1D 0.162(6) 0.147(5) 0.150(6) 0.000(4) 0.019(5) 0.011(4)
C2D 0.162(6) 0.147(5) 0.150(6) 0.000(4) 0.019(5) 0.011(4)
C3D 0.162(6) 0.147(5) 0.150(6) 0.000(4) 0.019(5) 0.011(4)
C4D 0.162(6) 0.147(5) 0.150(6) 0.000(4) 0.019(5) 0.011(4)
O1E 0.162(6) 0.147(5) 0.150(6) 0.000(4) 0.019(5) 0.011(4)
O2E 0.162(6) 0.147(5) 0.150(6) 0.000(4) 0.019(5) 0.011(4)
C1E 0.162(6) 0.147(5) 0.150(6) 0.000(4) 0.019(5) 0.011(4)
C2E 0.162(6) 0.147(5) 0.150(6) 0.000(4) 0.019(5) 0.011(4)
C3E 0.162(6) 0.147(5) 0.150(6) 0.000(4) 0.019(5) 0.011(4)
C4E 0.162(6) 0.147(5) 0.150(6) 0.000(4) 0.019(5) 0.011(4)

loop_
_atom_type_symbol
_atom_type_description
_atom_type_scat_dispersion_real
_atom_type_scat_dispersion_imag
_atom_type_scat_source
C C 0.0033 0.0016 'International Tables Vol C Tables 4.2.6.8 and 6.1.1.4'
H H 0.0000 0.0000 'International Tables Vol C Tables 4.2.6.8 and 6.1.1.4'
N N 0.0061 0.0033 'International Tables Vol C Tables 4.2.6.8 and 6.1.1.4'
O O 0.0106 0.0060 'International Tables Vol C Tables 4.2.6.8 and 6.1.1.4'
S S 0.1246 0.1234 'International Tables Vol C Tables 4.2.6.8 and 6.1.1.4'

loop_
_geom_angle_atom_site_label_1
_geom_angle_atom_site_label_2
_geom_angle_atom_site_label_3
_geom_angle
O3' S1 O2 92.4(7)
O3' S1 O1 119.0(13)
O2 S1 O1 113.3(8)
O3' S1 O1' 112.2(15)
O2 S1 O1' 123.4(12)
O1 S1 O1' 10.8(18)
O3' S1 O3 21.5(8)
O2 S1 O3 112.7(6)
O1 S1 O3 113.1(10)
O1' S1 O3 103.6(13)
O3' S1 O2' 111.3(8)
O2 S1 O2' 18.9(6)
O1 S1 O2' 102.3(10)
O1' S1 O2' 113.1(12)
O3 S1 O2' 131.5(6)
O3' S1 C1 114.9(9)
O2 S1 C1 110.6(6)
O1 S1 C1 106.3(9)
O1' S1 C1 103.8(11)
O3 S1 C1 99.8(5)
O2' S1 C1 101.0(7)
O4 S2 O6 115.4(4)
O4 S2 O5 110.7(4)
O6 S2 O5 110.4(4)
O4 S2 C7 109.5(3)
O6 S2 C7 106.6(3)
O5 S2 C7 103.6(3)
O8 S3 O9 112.5(4)
O8 S3 O7 112.1(4)
O9 S3 O7 112.3(4)
O8 S3 C13 105.3(4)
O9 S3 C13 107.4(3)
O7 S3 C13 106.7(3)
O10 S4 O12 112.6(4)
O10 S4 O11 112.3(4)
O12 S4 O11 110.7(4)
O10 S4 C19 109.2(3)
O12 S4 C19 105.9(3)
O11 S4 C19 105.7(3)
C2 C1 C6 120.0
C2 C1 S1 121.2(3)
C6 C1 S1 118.7(3)
C1 C2 C3 120.0
C1 C2 H2 120.0
C3 C2 H2 120.0
C4 C3 C2 120.0
C4 C3 H3 120.0
C2 C3 H3 120.0
C5 C4 C3 120.0
C5 C4 C25 121.2(3)
C3 C4 C25 118.8(3)
C4 C5 C6 120.0
C4 C5 H5 120.0
C6 C5 H5 120.0
C5 C6 C1 120.0
C5 C6 H6 120.0
C1 C6 H6 120.0
C8 C7 C12 120.0
C8 C7 S2 118.6(3)
C12 C7 S2 120.6(3)
C9 C8 C7 120.0
C9 C8 H8 120.0
C7 C8 H8 120.0
C8 C9 C10 120.0
C8 C9 H9 120.0
C10 C9 H9 120.0
C11 C10 C9 120.0
C11 C10 C26 120.1(3)
C9 C10 C26 118.9(3)
C10 C11 C12 120.0
C10 C11 H11 120.0
C12 C11 H11 120.0
C11 C12 C7 120.0
C11 C12 H12 120.0
C7 C12 H12 120.0
C14 C13 C18 120.0
C14 C13 S3 120.1(3)
C18 C13 S3 119.8(3)
C13 C14 C15 120.0
C13 C14 H14 120.0
C15 C14 H14 120.0
C16 C15 C14 120.0
C16 C15 H15 120.0
C14 C15 H15 120.0
C17 C16 C15 120.0
C17 C16 C28 119.5(4)
C15 C16 C28 120.5(4)
C18 C17 C16 120.0
C18 C17 H17 120.0
C16 C17 H17 120.0
C17 C18 C13 120.0
C17 C18 H18 120.0
C13 C18 H18 120.0
C20 C19 C24 120.0
C20 C19 S4 119.8(3)
C24 C19 S4 118.8(3)
C19 C20 C21 120.0
C19 C20 H20 120.0
C21 C20 H20 120.0
C22 C21 C20 120.0
C22 C21 H21 120.0
C20 C21 H21 120.0
C21 C22 C23 120.0
C21 C22 C29 121.1(3)
C23 C22 C29 118.5(4)
C24 C23 C22 120.0
C24 C23 H23 120.0
C22 C23 H23 120.0
C23 C24 C19 120.0
C23 C24 H24 120.0
C19 C24 H24 120.0
C26 C25 C30 120.0
C26 C25 C4 123.3(3)
C30 C25 C4 116.5(3)
C25 C26 C27 120.0
C25 C26 C10 120.6(3)
C27 C26 C10 119.2(3)
C28 C27 C26 120.0
C28 C27 H27 120.0
C26 C27 H27 120.0
C27 C28 C29 120.0
C27 C28 C16 118.0(3)
C29 C28 C16 121.9(3)
C30 C29 C28 120.0
C30 C29 C22 117.5(3)
C28 C29 C22 122.3(3)
C29 C30 C25 120.0
C29 C30 H30 120.0
C25 C30 H30 120.0
N1 C31 N2 120.2(10)
N1 C31 N3 120.8(10)
N2 C31 N3 118.7(9)
C31 N1 H1A 120.0
C31 N1 H1B 120.0
H1A N1 H1B 120.0
C31 N2 H2A 120.0
C31 N2 H2B 120.0
H2A N2 H2B 120.0
C31 N3 H3A 120.0
C31 N3 H3B 120.0
H3A N3 H3B 120.0
N4 C32 N5 121.4(10)
N4 C32 N6 120.8(11)
N5 C32 N6 117.8(10)
C32 N4 H4A 120.0
C32 N4 H4B 120.0
H4A N4 H4B 120.0
C32 N5 H5A 120.0
C32 N5 H5B 120.0
H5A N5 H5B 120.0
C32 N6 H6A 120.0
C32 N6 H6B 120.0
H6A N6 H6B 120.0
N8 C33 N7 119.4(11)
N8 C33 N9 122.7(7)
N7 C33 N9 117.9(11)
C33 N7 H7A 120.0
C33 N7 H7B 120.0
H7A N7 H7B 120.0
C33 N8 H8A 120.0
C33 N8 H8B 120.0
H8A N8 H8B 120.0
C33 N9 H9A 120.0
C33 N9 H9B 120.0
H9A N9 H9B 120.0
N11 C34 N12 121.9(10)
N11 C34 N10 122.9(7)
N12 C34 N10 115.0(10)
C34 N10 H10A 120.0
C34 N10 H10B 120.0
H10A N10 H10B 120.0
C34 N11 H11A 120.0
C34 N11 H11B 120.0
H11A N11 H11B 120.0
C34 N12 H12A 120.0
C34 N12 H12B 120.0
H12A N12 H12B 120.0
C2T C1T C6T 120.0
C2T C1T C7T 117.4(9)
C6T C1T C7T 122.4(9)
C1T C2T C3T 120.0
C1T C2T H2T 120.0
C3T C2T H2T 120.0
C4T C3T C2T 120.0
C4T C3T H3T 120.0
C2T C3T H3T 120.0
C3T C4T C5T 120.0
C3T C4T H4T 120.0
C5T C4T H4T 120.0
C4T C5T C6T 120.0
C4T C5T H5T 120.0
C6T C5T H5T 120.0
C5T C6T C1T 120.0
C5T C6T H6T 120.0
C1T C6T H6T 120.0
C1T C7T H7D 109.5
C1T C7T H7E 109.5
H7D C7T H7E 109.5
C1T C7T H7F 109.5
H7D C7T H7F 109.5
H7E C7T H7F 109.5
C9T C8T C13T 120.0
C9T C8T C14T 118.1(11)
C13T C8T C14T 121.6(11)
C10T C9T C8T 120.0
C10T C9T H9T 120.0
C8T C9T H9T 120.0
C9T C10T C11T 120.0
C9T C10T H10T 120.0
C11T C10T H10T 120.0
C10T C11T C12T 120.0
C10T C11T H11T 120.0
C12T C11T H11T 120.0
C13T C12T C11T 120.0
C13T C12T H12T 120.0
C11T C12T H12T 120.0
C12T C13T C8T 120.0
C12T C13T H13T 120.0
C8T C13T H13T 120.0
C8T C14T H14A 109.5
C8T C14T H14B 109.5
H14A C14T H14B 109.5
C8T C14T H14C 109.5
H14A C14T H14C 109.5
H14B C14T H14C 109.5
C16T C15T C20T 120.0
C16T C15T C21T 122.3(14)
C20T C15T C21T 117.5(14)
C15T C16T C17T 120.0
C15T C16T H16T 120.0
C17T C16T H16T 120.0
C16T C17T C18T 120.0
C16T C17T H17T 120.0
C18T C17T H17T 120.0
C19T C18T C17T 120.0
C19T C18T H18T 120.0
C17T C18T H18T 120.0
C20T C19T C18T 120.0
C20T C19T H19T 120.0
C18T C19T H19T 120.0
C19T C20T C15T 120.0
C19T C20T H20T 120.0
C15T C20T H20T 120.0
C15T C21T H21A 109.5
C15T C21T H21B 109.5
H21A C21T H21B 109.5
C15T C21T H21C 109.5
H21A C21T H21C 109.5
H21B C21T H21C 109.5
C1D O1D C4D 110.4(11)
C3D O2D C2D 106.3(10)
O1D C1D C2D 115(2)
O1D C1D H1D1 108.5
C2D C1D H1D1 108.5
O1D C1D H1D2 108.5
C2D C1D H1D2 108.5
H1D1 C1D H1D2 107.5
O2D C2D C1D 91(2)
O2D C2D H2D1 113.4
C1D C2D H2D1 113.4
O2D C2D H2D2 113.4
C1D C2D H2D2 113.4
H2D1 C2D H2D2 110.7
O2D C3D C4D 103.7(18)
O2D C3D H3D1 111.0
C4D C3D H3D1 111.0
O2D C3D H3D2 111.0
C4D C3D H3D2 111.0
H3D1 C3D H3D2 109.0
O1D C4D C3D 101.8(18)
O1D C4D H4D1 111.4
C3D C4D H4D1 111.4
O1D C4D H4D2 111.4
C3D C4D H4D2 111.4
H4D1 C4D H4D2 109.3
C4E O1E C1E 109.7(11)
C3E O2E C2E 106.7(10)
O1E C1E C2E 113(2)
O1E C1E H1E1 108.9
C2E C1E H1E1 108.9
O1E C1E H1E2 108.9
C2E C1E H1E2 108.9
H1E1 C1E H1E2 107.7
O2E C2E C1E 97(2)
O2E C2E H2E1 112.4
C1E C2E H2E1 112.4
O2E C2E H2E2 112.4
C1E C2E H2E2 112.4
H2E1 C2E H2E2 110.0
O2E C3E C4E 107(2)
O2E C3E H3E1 110.2
C4E C3E H3E1 110.2
O2E C3E H3E2 110.2
C4E C3E H3E2 110.2
H3E1 C3E H3E2 108.5
O1E C4E C3E 101.8(19)
O1E C4E H4E1 111.4
C3E C4E H4E1 111.4
O1E C4E H4E2 111.4
C3E C4E H4E2 111.4
H4E1 C4E H4E2 109.3

loop_
_geom_bond_atom_site_label_1
_geom_bond_atom_site_label_2
_geom_bond_distance
S1 O3' 1.294(19)
S1 O2 1.418(15)
S1 O1 1.43(2)
S1 O1' 1.53(3)
S1 O3 1.601(17)
S1 O2' 1.63(2)
S1 C1 1.761(4)
S2 O4 1.423(6)
S2 O6 1.427(7)
S2 O5 1.478(8)
S2 C7 1.768(4)
S3 O8 1.415(7)
S3 O9 1.466(7)
S3 O7 1.469(5)
S3 C13 1.756(4)
S4 O10 1.436(5)
S4 O12 1.464(7)
S4 O11 1.468(7)
S4 C19 1.765(4)
C1 C2 1.3900
C1 C6 1.3900
C2 C3 1.3900
C2 H2 0.9500
C3 C4 1.3900
C3 H3 0.9500
C4 C5 1.3900
C4 C25 1.514(5)
C5 C6 1.3900
C5 H5 0.9500
C6 H6 0.9500
C7 C8 1.3900
C7 C12 1.3900
C8 C9 1.3900
C8 H8 0.9500
C9 C10 1.3900
C9 H9 0.9500
C10 C11 1.3900
C10 C26 1.521(5)
C11 C12 1.3900
C11 H11 0.9500
C12 H12 0.9500
C13 C14 1.3900
C13 C18 1.3900
C14 C15 1.3900
C14 H14 0.9500
C15 C16 1.3900
C15 H15 0.9500
C16 C17 1.3900
C16 C28 1.517(6)
C17 C18 1.3900
C17 H17 0.9500
C18 H18 0.9500
C19 C20 1.3900
C19 C24 1.3900
C20 C21 1.3900
C20 H20 0.9500
C21 C22 1.3900
C21 H21 0.9500
C22 C23 1.3900
C22 C29 1.522(5)
C23 C24 1.3900
C23 H23 0.9500
C24 H24 0.9500
C25 C26 1.3900
C25 C30 1.3900
C26 C27 1.3900
C27 C28 1.3900
C27 H27 0.9500
C28 C29 1.3900
C29 C30 1.3900
C30 H30 0.9500
C31 N1 1.283(12)
C31 N2 1.289(12)
C31 N3 1.325(13)
N1 H1A 0.8800
N1 H1B 0.8800
N2 H2A 0.8800
N2 H2B 0.8800
N3 H3A 0.8800
N3 H3B 0.8800
C32 N4 1.220(13)
C32 N5 1.377(14)
C32 N6 1.385(13)
N4 H4A 0.8800
N4 H4B 0.8800
N5 H5A 0.8800
N5 H5B 0.8800
N6 H6A 0.8800
N6 H6B 0.8800
C33 N8 1.285(13)
C33 N7 1.312(9)
C33 N9 1.336(13)
N7 H7A 0.8800
N7 H7B 0.8800
N8 H8A 0.8800
N8 H8B 0.8800
N9 H9A 0.8800
N9 H9B 0.8800
C34 N11 1.290(12)
C34 N12 1.317(9)
C34 N10 1.341(13)
N10 H10A 0.8800
N10 H10B 0.8800
N11 H11A 0.8800
N11 H11B 0.8800
N12 H12A 0.8800
N12 H12B 0.8800
C1T C2T 1.3900
C1T C6T 1.3900
C1T C7T 1.492(14)
C2T C3T 1.3900
C2T H2T 0.9500
C3T C4T 1.3900
C3T H3T 0.9500
C4T C5T 1.3900
C4T H4T 0.9500
C5T C6T 1.3900
C5T H5T 0.9500
C6T H6T 0.9500
C7T H7D 0.9800
C7T H7E 0.9800
C7T H7F 0.9800
C8T C9T 1.3900
C8T C13T 1.3900
C8T C14T 1.512(9)
C9T C10T 1.3900
C9T H9T 0.9500
C10T C11T 1.3900
C10T H10T 0.9500
C11T C12T 1.3900
C11T H11T 0.9500
C12T C13T 1.3900
C12T H12T 0.9500
C13T H13T 0.9500
C14T H14A 0.9800
C14T H14B 0.9800
C14T H14C 0.9800
C15T C16T 1.3900
C15T C20T 1.3900
C15T C21T 1.508(10)
C16T C17T 1.3900
C16T H16T 0.9500
C17T C18T 1.3900
C17T H17T 0.9500
C18T C19T 1.3900
C18T H18T 0.9500
C19T C20T 1.3900
C19T H19T 0.9500
C20T H20T 0.9500
C21T H21A 0.9800
C21T H21B 0.9800
C21T H21C 0.9800
O1D C1D 1.423(10)
O1D C4D 1.439(10)
O2D C3D 1.438(10)
O2D C2D 1.493(10)
C1D C2D 1.518(11)
C1D H1D1 0.9900
C1D H1D2 0.9900
C2D H2D1 0.9900
C2D H2D2 0.9900
C3D C4D 1.525(11)
C3D H3D1 0.9900
C3D H3D2 0.9900
C4D H4D1 0.9900
C4D H4D2 0.9900
O1E C4E 1.437(11)
O1E C1E 1.440(10)
O2E C3E 1.425(10)
O2E C2E 1.491(10)
C1E C2E 1.519(11)
C1E H1E1 0.9900
C1E H1E2 0.9900
C2E H2E1 0.9900
C2E H2E2 0.9900
C3E C4E 1.525(11)
C3E H3E1 0.9900
C3E H3E2 0.9900
C4E H4E1 0.9900
C4E H4E2 0.9900
